data_7038899
loop_
_publ_author_name
'Wang, Huarui'
'Huang, Chao'
'Han, Yanbing'
'Shao, Zhichao'
'Hou, Hongwei'
'Fan, Yaoting'

_publ_section_title
;
 Central-metal exchange, improved catalytic activity, photoluminescence
 properties of a new family of d(10) coordination polymers based on the
 5,5'-(1H-2,3,5-triazole-1,4-diyl)diisophthalic acid ligand.
;
_journal_issue 18
_journal_name_full 'Dalton transactions (Cambridge, England : 2003)'
_journal_page_first 7776
_journal_page_last 7785
_journal_paper_doi 10.1039/c6dt00726k
_journal_volume 45
_journal_year 2016
_chemical_formula_moiety 'C18 H13 N3 O9 Zn'
_chemical_formula_sum 'C18 H13 N3 O9 Zn'
_chemical_formula_weight 478.67
_chemical_name_systematic
; 
 ? 
;
_space_group_IT_number 14
_symmetry_cell_setting monoclinic
_symmetry_space_group_name_Hall '-P 2ybc'
_symmetry_space_group_name_H-M 'P 1 21/c 1'
_atom_sites_solution_hydrogens geom
_atom_sites_solution_primary direct
_atom_sites_solution_secondary difmap
_audit_creation_method SHELXL-97
_audit_update_record
;
2016-01-06 deposited with the CCDC.
2016-03-28 downloaded from the CCDC.
;
_cell_angle_alpha 90.00
_cell_angle_beta 98.25(3)
_cell_angle_gamma 90.00
_cell_formula_units_Z 4
_cell_length_a 8.0098(16)
_cell_length_b 13.813(3)
_cell_length_c 22.126(4)
_cell_measurement_reflns_used 5083
_cell_measurement_temperature 293(2)
_cell_measurement_theta_max 27.8326
_cell_measurement_theta_min 2.3736
_cell_volume 2422.7(9)
_computing_cell_refinement 'CrystalClear (Rigaku/MSC Inc., 2006)'
_computing_data_collection 'CrystalClear (Rigaku/MSC Inc., 2006)'
_computing_data_reduction 'CrystalClear (Rigaku/MSC Inc., 2006)'
_computing_molecular_graphics SHELXTL
_computing_publication_material SHELXTL
_computing_structure_refinement 'SHELXL-97 (Sheldrick, 1997)'
_computing_structure_solution 'SHELXS-97 (Sheldrick, 1990)'
_diffrn_ambient_temperature 293(2)
_diffrn_detector_area_resol_mean 28.5714
_diffrn_measured_fraction_theta_full 1.000
_diffrn_measured_fraction_theta_max 1.000
_diffrn_measurement_device_type Saturn724
_diffrn_measurement_method dtprofit.ref
_diffrn_radiation_monochromator graphite
_diffrn_radiation_source 'fine-focus sealed tube'
_diffrn_radiation_type MoK\a
_diffrn_radiation_wavelength 0.71073
_diffrn_reflns_av_R_equivalents 0.0000
_diffrn_reflns_av_sigmaI/netI 0.0713
_diffrn_reflns_limit_h_max 9
_diffrn_reflns_limit_h_min -9
_diffrn_reflns_limit_k_max 16
_diffrn_reflns_limit_k_min 0
_diffrn_reflns_limit_l_max 26
_diffrn_reflns_limit_l_min 0
_diffrn_reflns_number 4508
_diffrn_reflns_theta_full 25.50
_diffrn_reflns_theta_max 25.50
_diffrn_reflns_theta_min 1.74
_exptl_absorpt_coefficient_mu 1.061
_exptl_absorpt_correction_T_max 0.8833
_exptl_absorpt_correction_T_min 0.8744
_exptl_absorpt_correction_type numerical
_exptl_absorpt_process_details 'CrystalClear (Rigaku/MSC Inc., 2006)'
_exptl_crystal_colour Colorless
_exptl_crystal_density_diffrn 1.312
_exptl_crystal_density_method 'not measured'
_exptl_crystal_description Prism
_exptl_crystal_F_000 968
_exptl_crystal_size_max 0.13
_exptl_crystal_size_mid 0.12
_exptl_crystal_size_min 0.12
_platon_squeeze_details
;
The unit cell includes a large region of disordered solvent water molecules,
which could not be modeled as discrete atomic sites. We employed PLATON/SQUEEZE 
to calculate the diffraction contribution of the solvent water molecules and, 
thereby, to produce a set of solvent-free diffraction intensities.Combing  
single-crystal structures, elemental microanalyses, TGA and the electron count 
of the SQUEEZE results, about 1 water molecule per asymmetric unit
;
_refine_diff_density_max 0.629
_refine_diff_density_min -0.397
_refine_diff_density_rms 0.087
_refine_ls_extinction_method none
_refine_ls_goodness_of_fit_ref 1.078
_refine_ls_hydrogen_treatment mixed
_refine_ls_matrix_type full
_refine_ls_number_parameters 282
_refine_ls_number_reflns 4508
_refine_ls_number_restraints 0
_refine_ls_restrained_S_all 1.078
_refine_ls_R_factor_all 0.1069
_refine_ls_R_factor_gt 0.0781
_refine_ls_shift/su_max 0.034
_refine_ls_shift/su_mean 0.007
_refine_ls_structure_factor_coef Fsqd
_refine_ls_weighting_details 'calc w=1/[\s^2^(Fo^2^)+(0.0909P)^2^+2.9011P] where P=(Fo^2^+2Fc^2^)/3'
_refine_ls_weighting_scheme calc
_refine_ls_wR_factor_gt 0.1888
_refine_ls_wR_factor_ref 0.2050
_reflns_number_gt 3331
_reflns_number_total 4508
_reflns_threshold_expression >2sigma(I)
_cod_data_source_file c6dt00726k2.cif
_cod_data_source_block a
_cod_depositor_comments
;
The following automatic conversions were performed:

'_symmetry_cell_setting' value 'Monoclinic' changed to 'monoclinic'
according to
/usr/data/users/saulius/crontab/automatic-downloads/rss-feeds/RSC/lib/dictionaries/cif_core.dic
dictionary named 'cif_core.dic' version 2.4.2 from 2011-04-26.

'_exptl_absorpt_correction_type' value 'Numerical' changed to
'numerical' according to
/usr/data/users/saulius/crontab/automatic-downloads/rss-feeds/RSC/lib/dictionaries/cif_core.dic
dictionary named 'cif_core.dic' version 2.4.2 from 2011-04-26.

Automatic conversion script
Id: cif_fix_values 4268 2015-11-12 08:31:59Z antanas 

 Adding full bibliography for 7038896--7038900.cif.
;
_cod_original_cell_volume 2422.6(8)
_cod_original_sg_symbol_Hall '-P 2ybc  '
_cod_original_sg_symbol_H-M 'P2(1)/c  '
_cod_database_code 7038899

loop_
_symmetry_equiv_pos_as_xyz
'x, y, z'
'-x, y+1/2, -z+1/2'
'-x, -y, -z'
'x, -y-1/2, z-1/2'

loop_
_atom_site_label
_atom_site_type_symbol
_atom_site_fract_x
_atom_site_fract_y
_atom_site_fract_z
_atom_site_U_iso_or_equiv
_atom_site_adp_type
_atom_site_occupancy
_atom_site_symmetry_multiplicity
_atom_site_calc_flag
_atom_site_refinement_flags
O9 O 0.8759(14) 0.5959(10) 0.7506(5) 0.231(6) Uani 1 1 d .
Zn1 Zn 1.19051(9) 1.02099(5) 0.15018(3) 0.0428(3) Uani 1 1 d .
O1 O 1.1635(6) 0.9386(3) 0.07769(19) 0.0537(11) Uani 1 1 d .
O2 O 1.0066(8) 0.8486(4) 0.1287(2) 0.0786(16) Uani 1 1 d .
H2 H 1.0704 0.8131 0.1509 0.118 Uiso 1 1 calc R
O3 O 1.0290(5) 0.9077(3) -0.15241(19) 0.0494(10) Uani 1 1 d .
O4 O 1.0599(9) 0.7571(3) -0.1836(2) 0.0873(19) Uani 1 1 d .
O5 O 0.7676(6) 0.4839(3) 0.26290(18) 0.0531(11) Uani 1 1 d .
O6 O 0.5691(8) 0.3911(4) 0.2914(2) 0.0918(19) Uani 1 1 d .
O7 O 0.3497(6) 0.1285(3) 0.15062(19) 0.0598(13) Uani 1 1 d .
O8 O 0.3857(7) 0.1312(4) 0.0528(2) 0.0730(15) Uani 1 1 d .
H8 H 0.4770 0.1121 0.0449 0.110 Uiso 1 1 calc R
N1 N 0.7810(5) 0.5371(3) 0.04158(17) 0.0254(9) Uani 1 1 d .
N2 N 0.6894(6) 0.4276(3) -0.0269(2) 0.0436(12) Uani 1 1 d .
H2A H 0.6425 0.3764 -0.0437 0.052 Uiso 1 1 calc R
N3 N 0.7666(7) 0.5001(3) -0.0559(2) 0.0447(12) Uani 1 1 d .
C1 C 1.0687(8) 0.8673(5) 0.0827(3) 0.0494(15) Uani 1 1 d .
C2 C 1.0219(7) 0.8045(4) 0.0262(2) 0.0366(12) Uani 1 1 d .
C3 C 1.0502(7) 0.8364(4) -0.0306(3) 0.0414(13) Uani 1 1 d .
H3 H 1.0987 0.8968 -0.0346 0.050 Uiso 1 1 calc R
C4 C 1.0065(7) 0.7786(4) -0.0820(2) 0.0384(13) Uani 1 1 d .
C5 C 0.9370(7) 0.6884(4) -0.0765(2) 0.0378(13) Uani 1 1 d .
H5 H 0.9125 0.6488 -0.1106 0.045 Uiso 1 1 calc R
C6 C 0.9033(7) 0.6565(4) -0.0195(2) 0.0366(12) Uani 1 1 d .
C7 C 0.9461(7) 0.7143(4) 0.0315(2) 0.0413(13) Uani 1 1 d .
H7 H 0.9244 0.6929 0.0695 0.050 Uiso 1 1 calc R
C8 C 1.0323(8) 0.8161(4) -0.1446(3) 0.0475(15) Uani 1 1 d .
C9 C 0.8174(7) 0.5630(4) -0.0143(2) 0.0408(13) Uani 1 1 d .
C10 C 0.7007(7) 0.4511(4) 0.0308(3) 0.0375(13) Uani 1 1 d .
C11 C 0.6413(7) 0.3998(4) 0.0807(2) 0.0367(12) Uani 1 1 d .
C12 C 0.5563(7) 0.3097(4) 0.0699(2) 0.0401(13) Uani 1 1 d .
H12A H 0.5427 0.2831 0.0309 0.048 Uiso 1 1 calc R
C13 C 0.4937(7) 0.2611(4) 0.1165(3) 0.0419(13) Uani 1 1 d .
C14 C 0.5180(7) 0.3013(4) 0.1751(3) 0.0453(14) Uani 1 1 d .
H14A H 0.4723 0.2704 0.2063 0.054 Uiso 1 1 calc R
C15 C 0.6090(7) 0.3865(4) 0.1879(3) 0.0412(13) Uani 1 1 d .
C16 C 0.6699(7) 0.4355(4) 0.1402(2) 0.0378(13) Uani 1 1 d .
H16 H 0.7304 0.4927 0.1483 0.045 Uiso 1 1 calc R
C17 C 0.6486(9) 0.4221(4) 0.2520(3) 0.0495(15) Uani 1 1 d .
C18 C 0.4046(8) 0.1672(4) 0.1051(3) 0.0463(15) Uani 1 1 d .

loop_
_atom_site_aniso_label
_atom_site_aniso_U_11
_atom_site_aniso_U_22
_atom_site_aniso_U_33
_atom_site_aniso_U_23
_atom_site_aniso_U_13
_atom_site_aniso_U_12
O9 0.175(10) 0.350(16) 0.161(9) -0.110(10) -0.004(8) 0.055(10)
Zn1 0.0556(5) 0.0385(4) 0.0348(4) 0.0015(3) 0.0082(3) -0.0098(3)
O1 0.073(3) 0.037(2) 0.049(3) -0.0065(19) 0.004(2) -0.020(2)
O2 0.115(5) 0.079(4) 0.047(3) -0.012(3) 0.031(3) -0.035(3)
O3 0.058(3) 0.044(2) 0.048(2) 0.0100(19) 0.013(2) -0.002(2)
O4 0.167(6) 0.060(3) 0.043(3) 0.008(2) 0.041(3) 0.022(3)
O5 0.067(3) 0.056(3) 0.036(2) -0.016(2) 0.004(2) -0.009(2)
O6 0.119(5) 0.117(4) 0.045(3) -0.012(3) 0.033(3) -0.050(4)
O7 0.076(3) 0.055(3) 0.048(3) 0.006(2) 0.007(2) -0.033(2)
O8 0.103(4) 0.062(3) 0.058(3) -0.014(2) 0.025(3) -0.034(3)
N1 0.038(2) 0.0182(19) 0.0198(19) -0.0029(15) 0.0038(17) -0.0095(17)
N2 0.063(3) 0.031(2) 0.036(3) -0.005(2) 0.005(2) -0.018(2)
N3 0.065(3) 0.034(2) 0.034(3) -0.007(2) 0.005(2) -0.011(2)
C1 0.054(4) 0.051(4) 0.043(4) 0.002(3) 0.007(3) -0.005(3)
C2 0.037(3) 0.040(3) 0.032(3) 0.005(2) 0.002(2) -0.007(2)
C3 0.038(3) 0.038(3) 0.050(3) 0.005(3) 0.012(3) -0.002(3)
C4 0.043(3) 0.042(3) 0.032(3) 0.007(2) 0.012(2) 0.001(3)
C5 0.049(3) 0.034(3) 0.030(3) 0.008(2) 0.005(2) -0.004(3)
C6 0.039(3) 0.033(3) 0.039(3) 0.003(2) 0.006(2) -0.001(2)
C7 0.049(4) 0.044(3) 0.030(3) -0.003(2) 0.005(3) -0.010(3)
C8 0.061(4) 0.051(4) 0.029(3) 0.005(3) 0.004(3) 0.004(3)
C9 0.051(4) 0.038(3) 0.035(3) 0.010(3) 0.009(3) 0.001(3)
C10 0.037(3) 0.039(3) 0.037(3) -0.006(2) 0.005(2) 0.001(2)
C11 0.038(3) 0.033(3) 0.039(3) 0.000(2) 0.005(2) -0.005(2)
C12 0.049(3) 0.039(3) 0.032(3) -0.007(2) 0.003(2) -0.013(3)
C13 0.042(3) 0.044(3) 0.038(3) 0.003(3) 0.002(3) -0.006(3)
C14 0.041(3) 0.049(3) 0.049(4) 0.004(3) 0.018(3) -0.009(3)
C15 0.042(3) 0.043(3) 0.038(3) -0.001(3) 0.002(3) -0.002(3)
C16 0.039(3) 0.036(3) 0.038(3) -0.005(2) 0.002(2) -0.009(2)
C17 0.061(4) 0.051(4) 0.039(3) -0.009(3) 0.014(3) -0.003(3)
C18 0.046(4) 0.043(3) 0.050(4) 0.005(3) 0.005(3) -0.014(3)

loop_
_atom_type_symbol
_atom_type_description
_atom_type_scat_dispersion_real
_atom_type_scat_dispersion_imag
_atom_type_scat_source
C C 0.0033 0.0016 'International Tables Vol C Tables 4.2.6.8 and 6.1.1.4'
H H 0.0000 0.0000 'International Tables Vol C Tables 4.2.6.8 and 6.1.1.4'
N N 0.0061 0.0033 'International Tables Vol C Tables 4.2.6.8 and 6.1.1.4'
O O 0.0106 0.0060 'International Tables Vol C Tables 4.2.6.8 and 6.1.1.4'
Zn Zn 0.2839 1.4301 'International Tables Vol C Tables 4.2.6.8 and 6.1.1.4'

loop_
_geom_angle_atom_site_label_1
_geom_angle_atom_site_label_2
_geom_angle_atom_site_label_3
_geom_angle
_geom_angle_site_symmetry_1
_geom_angle_site_symmetry_3
O1 Zn1 O7 116.21(18) . 1_665
O1 Zn1 O5 129.27(18) . 2_755
O7 Zn1 O5 99.95(19) 1_665 2_755
O1 Zn1 O3 108.04(19) . 3_775
O7 Zn1 O3 101.44(19) 1_665 3_775
O5 Zn1 O3 97.43(18) 2_755 3_775
C1 O1 Zn1 112.4(4) . .
C1 O2 H2 109.5 . .
C8 O3 Zn1 118.7(4) . 3_775
C17 O5 Zn1 112.1(4) . 2_745
C18 O7 Zn1 127.8(4) . 1_445
C18 O8 H8 109.5 . .
C10 N1 C9 103.2(4) . .
C10 N2 N3 107.5(4) . .
C10 N2 H2A 126.2 . .
N3 N2 H2A 126.2 . .
C9 N3 N2 105.8(4) . .
O2 C1 O1 124.1(6) . .
O2 C1 C2 118.7(6) . .
O1 C1 C2 117.1(5) . .
C3 C2 C7 119.4(5) . .
C3 C2 C1 120.8(5) . .
C7 C2 C1 119.8(5) . .
C2 C3 C4 120.3(5) . .
C2 C3 H3 119.8 . .
C4 C3 H3 119.8 . .
C5 C4 C3 120.2(5) . .
C5 C4 C8 119.9(5) . .
C3 C4 C8 119.8(5) . .
C4 C5 C6 119.9(5) . .
C4 C5 H5 120.0 . .
C6 C5 H5 120.0 . .
C7 C6 C5 119.8(5) . .
C7 C6 C9 120.3(5) . .
C5 C6 C9 119.9(5) . .
C6 C7 C2 120.3(5) . .
C6 C7 H7 119.9 . .
C2 C7 H7 119.9 . .
O4 C8 O3 124.3(5) . .
O4 C8 C4 118.4(5) . .
O3 C8 C4 117.3(5) . .
N3 C9 N1 112.7(5) . .
N3 C9 C6 129.6(5) . .
N1 C9 C6 117.7(5) . .
N2 C10 N1 110.8(5) . .
N2 C10 C11 129.7(5) . .
N1 C10 C11 119.5(5) . .
C16 C11 C12 118.6(5) . .
C16 C11 C10 121.3(5) . .
C12 C11 C10 120.0(5) . .
C13 C12 C11 121.0(5) . .
C13 C12 H12A 119.5 . .
C11 C12 H12A 119.5 . .
C12 C13 C14 118.8(5) . .
C12 C13 C18 120.9(5) . .
C14 C13 C18 120.3(5) . .
C15 C14 C13 121.6(5) . .
C15 C14 H14A 119.2 . .
C13 C14 H14A 119.2 . .
C14 C15 C16 119.0(5) . .
C14 C15 C17 120.4(5) . .
C16 C15 C17 120.5(5) . .
C11 C16 C15 120.9(5) . .
C11 C16 H16 119.6 . .
C15 C16 H16 119.6 . .
O6 C17 O5 123.2(6) . .
O6 C17 C15 120.0(6) . .
O5 C17 C15 116.8(5) . .
O8 C18 O7 123.8(5) . .
O8 C18 C13 119.9(5) . .
O7 C18 C13 116.4(5) . .

loop_
_geom_bond_atom_site_label_1
_geom_bond_atom_site_label_2
_geom_bond_distance
_geom_bond_site_symmetry_2
Zn1 O1 1.953(4) .
Zn1 O7 1.957(4) 1_665
Zn1 O5 1.972(4) 2_755
Zn1 O3 2.022(4) 3_775
O1 C1 1.258(7) .
O2 C1 1.224(7) .
O2 H2 0.8200 .
O3 C8 1.277(7) .
O3 Zn1 2.022(4) 3_775
O4 C8 1.230(7) .
O5 C17 1.278(7) .
O5 Zn1 1.972(4) 2_745
O6 C17 1.229(7) .
O7 C18 1.274(7) .
O7 Zn1 1.957(4) 1_445
O8 C18 1.248(7) .
O8 H8 0.8200 .
N1 C10 1.356(6) .
N1 C9 1.359(6) .
N2 C10 1.306(7) .
N2 N3 1.383(6) .
N2 H2A 0.8600 .
N3 C9 1.288(7) .
C1 C2 1.523(8) .
C2 C3 1.382(7) .
C2 C7 1.399(7) .
C3 C4 1.393(8) .
C3 H3 0.9300 .
C4 C5 1.376(7) .
C4 C8 1.520(7) .
C5 C6 1.397(7) .
C5 H5 0.9300 .
C6 C7 1.386(7) .
C6 C9 1.476(7) .
C7 H7 0.9300 .
C10 C11 1.450(7) .
C11 C16 1.393(7) .
C11 C12 1.422(7) .
C12 C13 1.384(7) .
C12 H12A 0.9300 .
C13 C14 1.398(8) .
C13 C18 1.485(8) .
C14 C15 1.392(8) .
C14 H14A 0.9300 .
C15 C16 1.399(8) .
C15 C17 1.491(8) .
C16 H16 0.9300 .

loop_
_geom_torsion_atom_site_label_1
_geom_torsion_atom_site_label_2
_geom_torsion_atom_site_label_3
_geom_torsion_atom_site_label_4
_geom_torsion
_geom_torsion_site_symmetry_1
O7 Zn1 O1 C1 175.2(4) 1_665
O5 Zn1 O1 C1 44.6(5) 2_755
O3 Zn1 O1 C1 -71.7(5) 3_775
C10 N2 N3 C9 -0.8(6) .
Zn1 O1 C1 O2 -3.3(9) .
Zn1 O1 C1 C2 173.1(4) .
O2 C1 C2 C3 162.5(6) .
O1 C1 C2 C3 -14.1(9) .
O2 C1 C2 C7 -16.2(9) .
O1 C1 C2 C7 167.2(6) .
C7 C2 C3 C4 -1.1(9) .
C1 C2 C3 C4 -179.8(5) .
C2 C3 C4 C5 -1.0(9) .
C2 C3 C4 C8 177.7(5) .
C3 C4 C5 C6 2.8(9) .
C8 C4 C5 C6 -175.9(5) .
C4 C5 C6 C7 -2.5(9) .
C4 C5 C6 C9 175.5(5) .
C5 C6 C7 C2 0.4(9) .
C9 C6 C7 C2 -177.6(5) .
C3 C2 C7 C6 1.4(9) .
C1 C2 C7 C6 -179.9(5) .
Zn1 O3 C8 O4 115.7(7) 3_775
Zn1 O3 C8 C4 -66.7(6) 3_775
C5 C4 C8 O4 -30.4(9) .
C3 C4 C8 O4 150.9(7) .
C5 C4 C8 O3 151.8(6) .
C3 C4 C8 O3 -26.9(9) .
N2 N3 C9 N1 0.7(7) .
N2 N3 C9 C6 -177.9(6) .
C10 N1 C9 N3 -0.3(6) .
C10 N1 C9 C6 178.5(5) .
C7 C6 C9 N3 179.4(6) .
C5 C6 C9 N3 1.3(10) .
C7 C6 C9 N1 0.8(8) .
C5 C6 C9 N1 -177.2(5) .
N3 N2 C10 N1 0.6(6) .
N3 N2 C10 C11 -179.6(6) .
C9 N1 C10 N2 -0.2(6) .
C9 N1 C10 C11 179.9(5) .
N2 C10 C11 C16 178.0(6) .
N1 C10 C11 C16 -2.1(8) .
N2 C10 C11 C12 -0.1(9) .
N1 C10 C11 C12 179.8(5) .
C16 C11 C12 C13 4.0(9) .
C10 C11 C12 C13 -177.8(5) .
C11 C12 C13 C14 -1.2(9) .
C11 C12 C13 C18 179.9(6) .
C12 C13 C14 C15 -2.6(9) .
C18 C13 C14 C15 176.4(6) .
C13 C14 C15 C16 3.3(9) .
C13 C14 C15 C17 -173.5(6) .
C12 C11 C16 C15 -3.2(8) .
C10 C11 C16 C15 178.6(5) .
C14 C15 C16 C11 -0.3(9) .
C17 C15 C16 C11 176.4(5) .
Zn1 O5 C17 O6 1.0(9) 2_745
Zn1 O5 C17 C15 -178.3(4) 2_745
C14 C15 C17 O6 -17.6(10) .
C16 C15 C17 O6 165.6(7) .
C14 C15 C17 O5 161.7(6) .
C16 C15 C17 O5 -15.1(9) .
Zn1 O7 C18 O8 -12.6(10) 1_445
Zn1 O7 C18 C13 166.7(4) 1_445
C12 C13 C18 O8 0.1(10) .
C14 C13 C18 O8 -178.9(6) .
C12 C13 C18 O7 -179.2(6) .
C14 C13 C18 O7 1.8(9) .

loop_
_platon_squeeze_void_nr
_platon_squeeze_void_average_x
_platon_squeeze_void_average_y
_platon_squeeze_void_average_z
_platon_squeeze_void_volume
_platon_squeeze_void_count_electrons
_platon_squeeze_void_content
1 -0.121 0.070 0.250 354 119 ' '
2 -0.085 0.404 0.750 354 119 ' '
